data_4072946
loop_
_publ_author_name
'G\"ottker-Schnetmann, Inigo'
'Wehrmann, Peter'
'R\"ohr, Caroline'
'Mecking, Stefan'

_publ_section_title
;
 Substituent Effects in (\k2-N,O)-Salicylaldiminato
 Nickel(II)&#x2212;Methyl Pyridine Polymerization Catalysts:&#x00A0;
 Terphenyls Controlling Polyethylene Microstructures
;
_journal_issue 9
_journal_name_full Organometallics
_journal_page_first 2348
_journal_paper_doi 10.1021/om0611498
_journal_volume 26
_journal_year 2007
_chemical_formula_sum 'C58 H51 N2 Ni O5'
_chemical_formula_weight 914.72
_chemical_name_common '8f-pyr x 1.5 c6h6'
_chemical_name_systematic
; 
 ? 
;
_space_group_IT_number 2
_symmetry_cell_setting triclinic
_symmetry_space_group_name_Hall '-P 1'
_symmetry_space_group_name_H-M 'P -1'
_atom_sites_solution_hydrogens geom
_atom_sites_solution_primary direct
_atom_sites_solution_secondary difmap
_audit_creation_method SHELXL-97
_cell_angle_alpha 85.398(5)
_cell_angle_beta 80.664(5)
_cell_angle_gamma 81.100(6)
_cell_formula_units_Z 2
_cell_length_a 10.116(3)
_cell_length_b 15.276(4)
_cell_length_c 16.317(5)
_cell_measurement_temperature 293(2)
_cell_volume 2454.2(12)
_computing_structure_refinement 'SHELXL-97 (Sheldrick, 1997)'
_computing_structure_solution 'SHELXS-97 (Sheldrick, 1990)'
_diffrn_ambient_temperature 293(2)
_diffrn_measured_fraction_theta_full 0.879
_diffrn_measured_fraction_theta_max 0.879
_diffrn_radiation_monochromator graphite
_diffrn_radiation_source 'fine-focus sealed tube'
_diffrn_radiation_type MoK\a
_diffrn_radiation_wavelength 0.71070
_diffrn_reflns_av_R_equivalents 0.0365
_diffrn_reflns_av_sigmaI/netI 0.1428
_diffrn_reflns_limit_h_max 12
_diffrn_reflns_limit_h_min -13
_diffrn_reflns_limit_k_max 17
_diffrn_reflns_limit_k_min -19
_diffrn_reflns_limit_l_max 21
_diffrn_reflns_limit_l_min -22
_diffrn_reflns_number 17777
_diffrn_reflns_theta_full 28.73
_diffrn_reflns_theta_max 28.73
_diffrn_reflns_theta_min 1.27
_exptl_absorpt_coefficient_mu 0.446
_exptl_crystal_colour orange-red
_exptl_crystal_density_diffrn 1.238
_exptl_crystal_density_method 'not measured'
_exptl_crystal_F_000 962
_refine_diff_density_max 0.235
_refine_diff_density_min -0.297
_refine_diff_density_rms 0.042
_refine_ls_extinction_method none
_refine_ls_goodness_of_fit_ref 0.682
_refine_ls_hydrogen_treatment mixed
_refine_ls_matrix_type full
_refine_ls_number_parameters 602
_refine_ls_number_reflns 11188
_refine_ls_number_restraints 0
_refine_ls_restrained_S_all 0.682
_refine_ls_R_factor_all 0.1403
_refine_ls_R_factor_gt 0.0406
_refine_ls_shift/su_max 0.001
_refine_ls_shift/su_mean 0.000
_refine_ls_structure_factor_coef Fsqd
_refine_ls_weighting_details 'calc w=1/[\s^2^(Fo^2^)+(0.0295P)^2^+0.0000P] where P=(Fo^2^+2Fc^2^)/3'
_refine_ls_weighting_scheme calc
_refine_ls_wR_factor_gt 0.0724
_refine_ls_wR_factor_ref 0.0850
_reflns_number_gt 4353
_reflns_number_total 11188
_reflns_threshold_expression >2sigma(I)
_cod_data_source_file om0611498si20061219_080704.cif
_cod_data_source_block GS397
_cod_database_code 4072946

loop_
_symmetry_equiv_pos_as_xyz
'x, y, z'
'-x, -y, -z'

loop_
_atom_site_label
_atom_site_type_symbol
_atom_site_fract_x
_atom_site_fract_y
_atom_site_fract_z
_atom_site_U_iso_or_equiv
_atom_site_adp_type
_atom_site_occupancy
_atom_site_symmetry_multiplicity
_atom_site_calc_flag
_atom_site_refinement_flags
Ni1 Ni 0.66128(3) 0.33532(2) 0.28885(2) 0.04282(11) Uani 1 1 d .
C1 C 0.8211(2) 0.26091(16) 0.31908(17) 0.0607(8) Uani 1 1 d .
H1A H 0.7958 0.2232 0.3672 0.082(5) Uiso 1 1 calc R
H1B H 0.8835 0.2976 0.3314 0.082(5) Uiso 1 1 calc R
H1C H 0.8633 0.2251 0.2736 0.082(5) Uiso 1 1 calc R
N1 N 0.62765(18) 0.25479(12) 0.21463(12) 0.0392(5) Uani 1 1 d .
N2 N 0.6773(2) 0.41608(15) 0.36912(14) 0.0523(6) Uani 1 1 d .
C51 C 0.6854(3) 0.5012(2) 0.3447(2) 0.0662(9) Uani 1 1 d .
H51 H 0.6902 0.5181 0.2884 0.123(6) Uiso 1 1 calc R
C52 C 0.6870(3) 0.5647(2) 0.4001(3) 0.0931(12) Uani 1 1 d .
H52 H 0.6937 0.6231 0.3811 0.123(6) Uiso 1 1 calc R
C53 C 0.6787(4) 0.5411(3) 0.4822(3) 0.1170(16) Uani 1 1 d .
H53 H 0.6785 0.5831 0.5204 0.123(6) Uiso 1 1 calc R
C54 C 0.6706(4) 0.4556(3) 0.5078(2) 0.1081(13) Uani 1 1 d .
H54 H 0.6653 0.4380 0.5640 0.123(6) Uiso 1 1 calc R
C55 C 0.6702(3) 0.3945(2) 0.4502(2) 0.0778(10) Uani 1 1 d .
H55 H 0.6648 0.3358 0.4687 0.123(6) Uiso 1 1 calc R
O1 O 0.52523(16) 0.42638(10) 0.25667(10) 0.0479(5) Uani 1 1 d .
C10 C 0.5488(2) 0.27644(16) 0.15800(15) 0.0417(6) Uani 1 1 d .
H10 H 0.5430 0.2317 0.1238 0.082(5) Uiso 1 1 calc R
C11 C 0.4706(2) 0.36010(15) 0.14230(15) 0.0395(6) Uani 1 1 d .
C12 C 0.4631(2) 0.43182(16) 0.19259(15) 0.0381(6) Uani 1 1 d .
C13 C 0.3838(2) 0.51425(16) 0.17146(16) 0.0443(6) Uani 1 1 d .
C14 C 0.3147(3) 0.51859(18) 0.10551(17) 0.0596(8) Uani 1 1 d .
H14 H 0.2627 0.5719 0.0921 0.053(4) Uiso 1 1 calc R
C15 C 0.3189(3) 0.44675(19) 0.05769(17) 0.0651(8) Uani 1 1 d .
H15 H 0.2697 0.4520 0.0137 0.053(4) Uiso 1 1 calc R
C16 C 0.3956(2) 0.36871(18) 0.07594(16) 0.0547(7) Uani 1 1 d .
H16 H 0.3986 0.3204 0.0442 0.053(4) Uiso 1 1 calc R
C61 C 0.3777(3) 0.59272(17) 0.22036(15) 0.0468(7) Uani 1 1 d .
C62 C 0.4871(3) 0.64196(17) 0.20911(16) 0.0505(7) Uani 1 1 d .
C63 C 0.6056(3) 0.61790(18) 0.15084(17) 0.0626(8) Uani 1 1 d .
H63 H 0.6109 0.5689 0.1195 0.101(4) Uiso 1 1 calc R
C64 C 0.7104(3) 0.6649(2) 0.1402(2) 0.0839(10) Uani 1 1 d .
H64 H 0.7862 0.6484 0.1012 0.101(4) Uiso 1 1 calc R
C65 C 0.7057(4) 0.7383(2) 0.1877(2) 0.1016(12) Uani 1 1 d .
H65 H 0.7794 0.7693 0.1809 0.101(4) Uiso 1 1 calc R
C66 C 0.5951(4) 0.7642(2) 0.2431(2) 0.0891(11) Uani 1 1 d .
H66 H 0.5929 0.8138 0.2731 0.101(4) Uiso 1 1 calc R
C67 C 0.4822(3) 0.71748(18) 0.25641(18) 0.0622(8) Uani 1 1 d .
C68 C 0.3664(4) 0.74209(19) 0.31268(19) 0.0765(9) Uani 1 1 d .
H68 H 0.3626 0.7914 0.3434 0.101(4) Uiso 1 1 calc R
C69 C 0.2571(3) 0.6966(2) 0.32480(19) 0.0706(9) Uani 1 1 d .
C70 C 0.1380(4) 0.7208(2) 0.3832(2) 0.1047(13) Uani 1 1 d .
H70 H 0.1320 0.7707 0.4134 0.101(4) Uiso 1 1 calc R
C71 C 0.0355(4) 0.6739(3) 0.3956(3) 0.1224(16) Uani 1 1 d .
H71 H -0.0403 0.6913 0.4344 0.101(4) Uiso 1 1 calc R
C72 C 0.0406(4) 0.5983(3) 0.3507(3) 0.1184(14) Uani 1 1 d .
H72 H -0.0316 0.5659 0.3602 0.101(4) Uiso 1 1 calc R
C73 C 0.1503(3) 0.5722(2) 0.2936(2) 0.0797(10) Uani 1 1 d .
H73 H 0.1519 0.5224 0.2641 0.101(4) Uiso 1 1 calc R
C74 C 0.2620(3) 0.61967(18) 0.27820(17) 0.0574(8) Uani 1 1 d .
C21 C 0.6855(2) 0.16209(15) 0.21515(15) 0.0407(6) Uani 1 1 d .
C22 C 0.6475(2) 0.10564(15) 0.28477(15) 0.0408(6) Uani 1 1 d .
C23 C 0.7004(2) 0.01585(16) 0.28282(16) 0.0512(7) Uani 1 1 d .
H23 H 0.6755 -0.0224 0.3280 0.049(2) Uiso 1 1 calc R
C24 C 0.7883(3) -0.01735(17) 0.21564(18) 0.0594(8) Uani 1 1 d .
H24 H 0.8224 -0.0775 0.2158 0.049(2) Uiso 1 1 calc R
C25 C 0.8262(3) 0.03797(16) 0.14821(17) 0.0569(8) Uani 1 1 d .
H25 H 0.8861 0.0147 0.1031 0.049(2) Uiso 1 1 calc R
C26 C 0.7765(2) 0.12825(16) 0.14612(16) 0.0454(7) Uani 1 1 d .
C31 C 0.8250(2) 0.18514(17) 0.07235(17) 0.0472(7) Uani 1 1 d .
C32 C 0.8340(3) 0.15560(18) -0.00734(18) 0.0578(8) Uani 1 1 d .
H32 H 0.8041 0.1026 -0.0148 0.049(2) Uiso 1 1 calc R
C33 C 0.8879(3) 0.2060(2) -0.0750(2) 0.0634(8) Uani 1 1 d .
O2 O 0.9032(2) 0.18334(16) -0.15612(14) 0.0914(7) Uani 1 1 d .
C331 C 0.8364(4) 0.1150(3) -0.1733(2) 0.1107(13) Uani 1 1 d .
H33A H 0.8551 0.1060 -0.2318 0.121(4) Uiso 1 1 calc R
H33B H 0.7407 0.1307 -0.1568 0.121(4) Uiso 1 1 calc R
H33C H 0.8676 0.0614 -0.1429 0.121(4) Uiso 1 1 calc R
C34 C 0.9322(3) 0.2845(2) -0.06497(19) 0.0637(8) Uani 1 1 d .
H34 H 0.9688 0.3177 -0.1110 0.049(2) Uiso 1 1 calc R
C35 C 0.9220(3) 0.31371(19) 0.0137(2) 0.0561(8) Uani 1 1 d .
O3 O 0.96694(19) 0.39272(14) 0.01862(13) 0.0756(6) Uani 1 1 d .
C351 C 0.9530(3) 0.42678(19) 0.0985(2) 0.0919(11) Uani 1 1 d .
H35A H 0.9882 0.4822 0.0934 0.121(4) Uiso 1 1 calc R
H35B H 1.0025 0.3852 0.1338 0.121(4) Uiso 1 1 calc R
H35C H 0.8591 0.4360 0.1223 0.121(4) Uiso 1 1 calc R
C36 C 0.8684(2) 0.26446(17) 0.08268(16) 0.0501(7) Uani 1 1 d .
H36 H 0.8616 0.2847 0.1357 0.049(2) Uiso 1 1 calc R
C41 C 0.5542(2) 0.13700(15) 0.35995(16) 0.0419(6) Uani 1 1 d .
C42 C 0.5871(2) 0.10594(15) 0.43726(16) 0.0445(6) Uani 1 1 d .
H42 H 0.6683 0.0687 0.4405 0.049(2) Uiso 1 1 calc R
C43 C 0.5018(3) 0.12929(16) 0.50945(17) 0.0467(7) Uani 1 1 d .
O4 O 0.52503(18) 0.10031(11) 0.58812(11) 0.0582(5) Uani 1 1 d .
C431 C 0.6480(3) 0.04179(17) 0.59537(17) 0.0662(8) Uani 1 1 d .
H43A H 0.6528 0.0258 0.6530 0.121(4) Uiso 1 1 calc R
H43B H 0.7239 0.0710 0.5716 0.121(4) Uiso 1 1 calc R
H43C H 0.6497 -0.0107 0.5664 0.121(4) Uiso 1 1 calc R
C44 C 0.3811(3) 0.18594(16) 0.50524(17) 0.0512(7) Uani 1 1 d .
H44 H 0.3233 0.2024 0.5536 0.049(2) Uiso 1 1 calc R
C45 C 0.3483(2) 0.21739(16) 0.42862(17) 0.0474(7) Uani 1 1 d .
O5 O 0.22681(17) 0.27265(12) 0.43053(12) 0.0677(5) Uani 1 1 d .
C451 C 0.1942(3) 0.3162(2) 0.3550(2) 0.0870(10) Uani 1 1 d .
H45A H 0.1074 0.3524 0.3653 0.121(4) Uiso 1 1 calc R
H45B H 0.1914 0.2728 0.3162 0.121(4) Uiso 1 1 calc R
H45C H 0.2618 0.3529 0.3324 0.121(4) Uiso 1 1 calc R
C46 C 0.4322(2) 0.19311(15) 0.35578(16) 0.0451(7) Uani 1 1 d .
H46 H 0.4076 0.2140 0.3045 0.049(2) Uiso 1 1 calc R
C81 C 0.0477(4) 0.0516(5) 0.5494(4) 0.1070(14) Uani 1 1 d .
H81 H 0.0799 0.0871 0.5832 0.148(5) Uiso 1 1 calc R
C82 C 0.0266(4) 0.0822(3) 0.4710(5) 0.1075(15) Uani 1 1 d .
H82 H 0.0453 0.1385 0.4511 0.148(5) Uiso 1 1 calc R
C83 C 0.0216(4) -0.0306(5) 0.5779(3) 0.1078(14) Uani 1 1 d .
H83 H 0.0368 -0.0518 0.6311 0.148(5) Uiso 1 1 calc R
C91 C 0.1790(5) 0.1379(3) 0.1411(4) 0.1298(16) Uani 1 1 d .
H91 H 0.0908 0.1596 0.1639 0.148(5) Uiso 1 1 calc R
C92 C 0.2670(6) 0.0965(3) 0.1904(3) 0.1253(15) Uani 1 1 d .
H92 H 0.2390 0.0882 0.2473 0.148(5) Uiso 1 1 calc R
C93 C 0.3960(5) 0.0669(3) 0.1571(4) 0.1158(16) Uani 1 1 d .
H93 H 0.4556 0.0385 0.1919 0.148(5) Uiso 1 1 calc R
C94 C 0.4405(5) 0.0771(3) 0.0756(4) 0.1179(16) Uani 1 1 d .
H94 H 0.5295 0.0565 0.0534 0.148(5) Uiso 1 1 calc R
C95 C 0.3497(7) 0.1194(3) 0.0259(3) 0.1325(16) Uani 1 1 d .
H95 H 0.3780 0.1285 -0.0309 0.148(5) Uiso 1 1 calc R
C96 C 0.2199(6) 0.1478(3) 0.0582(4) 0.1375(18) Uani 1 1 d .
H96 H 0.1588 0.1742 0.0236 0.148(5) Uiso 1 1 calc R

loop_
_atom_site_aniso_label
_atom_site_aniso_U_11
_atom_site_aniso_U_22
_atom_site_aniso_U_33
_atom_site_aniso_U_23
_atom_site_aniso_U_13
_atom_site_aniso_U_12
Ni1 0.0437(2) 0.0382(2) 0.0477(2) -0.00273(16) -0.01147(16) -0.00420(15)
C1 0.0596(19) 0.0476(17) 0.079(2) -0.0040(15) -0.0242(16) -0.0060(15)
N1 0.0365(12) 0.0318(12) 0.0472(14) -0.0015(10) -0.0017(10) -0.0035(10)
N2 0.0549(15) 0.0510(15) 0.0549(16) -0.0045(13) -0.0224(12) -0.0042(12)
C51 0.070(2) 0.054(2) 0.082(2) -0.0129(19) -0.0244(18) -0.0152(17)
C52 0.098(3) 0.071(3) 0.127(4) -0.030(3) -0.053(3) -0.015(2)
C53 0.125(3) 0.102(3) 0.142(4) -0.068(3) -0.072(3) 0.014(3)
C54 0.142(4) 0.126(4) 0.059(3) -0.031(3) -0.043(2) 0.013(3)
C55 0.100(3) 0.079(2) 0.056(2) -0.006(2) -0.0306(19) 0.003(2)
O1 0.0572(11) 0.0395(10) 0.0496(12) -0.0118(9) -0.0209(9) 0.0023(9)
C10 0.0392(15) 0.0396(16) 0.0455(17) -0.0088(13) -0.0016(13) -0.0051(13)
C11 0.0411(15) 0.0363(15) 0.0420(16) -0.0082(13) -0.0093(12) -0.0018(12)
C12 0.0360(15) 0.0409(16) 0.0389(15) -0.0020(13) -0.0101(12) -0.0057(12)
C13 0.0400(15) 0.0449(17) 0.0470(17) -0.0058(13) -0.0093(13) 0.0012(13)
C14 0.0589(19) 0.0549(19) 0.061(2) -0.0104(16) -0.0205(16) 0.0196(15)
C15 0.068(2) 0.073(2) 0.057(2) -0.0158(17) -0.0314(16) 0.0121(18)
C16 0.0595(18) 0.0550(19) 0.0525(19) -0.0196(15) -0.0184(15) 0.0018(15)
C61 0.0481(17) 0.0414(17) 0.0455(17) -0.0062(14) -0.0062(14) 0.0116(14)
C62 0.0607(19) 0.0369(16) 0.0504(18) -0.0064(14) -0.0017(15) -0.0016(15)
C63 0.073(2) 0.0563(19) 0.057(2) -0.0116(16) 0.0051(17) -0.0167(17)
C64 0.093(3) 0.077(2) 0.081(2) -0.026(2) 0.020(2) -0.034(2)
C65 0.109(3) 0.096(3) 0.106(3) -0.039(2) 0.020(2) -0.057(2)
C66 0.110(3) 0.064(2) 0.098(3) -0.026(2) 0.005(2) -0.037(2)
C67 0.078(2) 0.0430(18) 0.061(2) -0.0155(16) 0.0046(17) -0.0018(17)
C68 0.097(3) 0.052(2) 0.077(2) -0.0260(18) 0.001(2) -0.004(2)
C69 0.069(2) 0.058(2) 0.075(2) -0.0234(18) 0.0039(18) 0.0143(18)
C70 0.094(3) 0.089(3) 0.120(3) -0.051(2) 0.017(3) 0.011(2)
C71 0.075(3) 0.130(4) 0.143(4) -0.051(3) 0.039(3) 0.009(3)
C72 0.066(3) 0.129(4) 0.152(4) -0.048(3) 0.032(3) -0.019(3)
C73 0.058(2) 0.081(2) 0.093(3) -0.027(2) 0.0109(19) 0.0021(19)
C74 0.0519(19) 0.0501(19) 0.066(2) -0.0072(16) -0.0052(16) 0.0030(16)
C21 0.0403(15) 0.0325(15) 0.0477(17) -0.0028(13) -0.0041(13) -0.0029(12)
C22 0.0410(15) 0.0335(15) 0.0465(17) -0.0036(13) -0.0024(13) -0.0045(12)
C23 0.0570(18) 0.0362(16) 0.0543(19) 0.0048(14) 0.0053(14) -0.0066(14)
C24 0.0664(19) 0.0313(16) 0.071(2) -0.0034(15) 0.0088(16) 0.0030(14)
C25 0.0624(19) 0.0421(17) 0.0552(19) -0.0034(15) 0.0174(14) -0.0006(15)
C26 0.0457(16) 0.0344(15) 0.0507(18) 0.0000(13) 0.0040(13) -0.0024(13)
C31 0.0415(16) 0.0400(16) 0.0534(19) 0.0013(14) 0.0062(13) -0.0008(13)
C32 0.0629(19) 0.0478(18) 0.059(2) -0.0034(16) 0.0028(16) -0.0087(15)
C33 0.062(2) 0.064(2) 0.056(2) -0.0010(19) 0.0015(17) 0.0066(17)
O2 0.1119(19) 0.0988(18) 0.0592(16) -0.0113(14) 0.0037(13) -0.0160(15)
C331 0.133(4) 0.130(4) 0.066(3) -0.017(2) -0.024(2) 0.004(3)
C34 0.0533(19) 0.066(2) 0.060(2) 0.0170(18) 0.0084(16) 0.0004(17)
C35 0.0530(18) 0.0407(18) 0.070(2) 0.0081(17) -0.0029(16) -0.0071(15)
O3 0.0812(15) 0.0598(14) 0.0822(17) 0.0110(13) 0.0045(12) -0.0246(12)
C351 0.120(3) 0.055(2) 0.104(3) 0.001(2) -0.003(2) -0.040(2)
C36 0.0462(17) 0.0450(17) 0.0536(19) 0.0060(15) 0.0034(13) -0.0054(14)
C41 0.0407(16) 0.0349(15) 0.0488(17) -0.0012(13) -0.0008(13) -0.0080(13)
C42 0.0389(15) 0.0383(15) 0.0547(18) -0.0044(14) -0.0033(14) -0.0033(12)
C43 0.0537(18) 0.0392(16) 0.0485(18) -0.0053(14) -0.0038(15) -0.0131(14)
O4 0.0689(13) 0.0567(12) 0.0458(12) -0.0069(10) -0.0024(10) -0.0040(10)
C431 0.081(2) 0.0543(18) 0.064(2) -0.0039(15) -0.0209(17) -0.0005(17)
C44 0.0539(18) 0.0486(17) 0.0475(18) -0.0132(14) 0.0093(14) -0.0084(15)
C45 0.0374(16) 0.0440(17) 0.0572(19) -0.0030(14) 0.0009(14) -0.0027(13)
O5 0.0504(12) 0.0673(13) 0.0744(15) -0.0042(11) 0.0045(10) 0.0112(11)
C451 0.062(2) 0.091(3) 0.098(3) 0.001(2) -0.0151(19) 0.0194(18)
C46 0.0459(16) 0.0420(16) 0.0459(17) -0.0002(13) -0.0006(13) -0.0098(13)
C81 0.067(3) 0.096(4) 0.161(5) -0.043(3) -0.030(3) 0.009(3)
C82 0.066(3) 0.060(3) 0.185(6) -0.001(4) 0.001(3) 0.006(2)
C83 0.077(3) 0.103(4) 0.129(4) -0.003(4) -0.009(3) 0.023(3)
C91 0.099(4) 0.126(4) 0.156(5) 0.002(4) -0.029(4) 0.014(3)
C92 0.125(4) 0.129(4) 0.130(4) 0.008(3) -0.046(4) -0.024(3)
C93 0.093(4) 0.099(3) 0.174(5) -0.026(4) -0.068(4) -0.010(3)
C94 0.096(4) 0.102(4) 0.163(5) -0.059(4) -0.024(4) -0.004(3)
C95 0.147(5) 0.116(4) 0.129(4) -0.022(3) -0.020(4) 0.007(4)
C96 0.128(5) 0.137(4) 0.141(5) 0.002(4) -0.056(4) 0.032(3)

loop_
_atom_type_symbol
_atom_type_description
_atom_type_scat_dispersion_real
_atom_type_scat_dispersion_imag
_atom_type_scat_source
C C 0.0033 0.0016 'International Tables Vol C Tables 4.2.6.8 and 6.1.1.4'
Ni Ni 0.3393 1.1124 'International Tables Vol C Tables 4.2.6.8 and 6.1.1.4'
O O 0.0106 0.0060 'International Tables Vol C Tables 4.2.6.8 and 6.1.1.4'
N N 0.0061 0.0033 'International Tables Vol C Tables 4.2.6.8 and 6.1.1.4'
H H 0.0000 0.0000 'International Tables Vol C Tables 4.2.6.8 and 6.1.1.4'

loop_
_geom_angle_atom_site_label_1
_geom_angle_atom_site_label_2
_geom_angle_atom_site_label_3
_geom_angle
_geom_angle_site_symmetry_1
N1 Ni1 O1 93.21(7) .
N1 Ni1 N2 174.34(9) .
O1 Ni1 N2 84.25(8) .
N1 Ni1 C1 94.37(10) .
O1 Ni1 C1 168.91(9) .
N2 Ni1 C1 88.89(10) .
C10 N1 C21 112.4(2) .
C10 N1 Ni1 123.96(17) .
C21 N1 Ni1 123.60(15) .
C55 N2 C51 117.0(3) .
C55 N2 Ni1 123.6(2) .
C51 N2 Ni1 119.2(2) .
N2 C51 C52 122.5(3) .
C53 C52 C51 119.4(4) .
C54 C53 C52 118.9(4) .
C53 C54 C55 119.5(4) .
N2 C55 C54 122.7(3) .
C12 O1 Ni1 128.71(15) .
N1 C10 C11 127.9(2) .
C12 C11 C16 120.1(2) .
C12 C11 C10 122.0(2) .
C16 C11 C10 117.9(2) .
O1 C12 C11 122.7(2) .
O1 C12 C13 119.0(2) .
C11 C12 C13 118.3(2) .
C14 C13 C12 118.6(2) .
C14 C13 C61 121.1(2) .
C12 C13 C61 120.3(2) .
C13 C14 C15 122.8(2) .
C16 C15 C14 119.2(2) .
C15 C16 C11 120.8(2) .
C74 C61 C62 119.2(3) .
C74 C61 C13 120.3(3) .
C62 C61 C13 120.5(2) .
C61 C62 C67 120.8(3) .
C61 C62 C63 121.2(3) .
C67 C62 C63 118.0(3) .
C64 C63 C62 121.3(3) .
C63 C64 C65 120.5(3) .
C66 C65 C64 120.4(3) .
C65 C66 C67 121.3(3) .
C68 C67 C66 123.1(3) .
C68 C67 C62 118.4(3) .
C66 C67 C62 118.5(3) .
C69 C68 C67 122.7(3) .
C68 C69 C70 123.1(3) .
C68 C69 C74 119.3(3) .
C70 C69 C74 117.6(3) .
C71 C70 C69 121.8(4) .
C70 C71 C72 120.7(4) .
C73 C72 C71 120.5(4) .
C72 C73 C74 121.1(3) .
C73 C74 C61 121.9(3) .
C73 C74 C69 118.4(3) .
C61 C74 C69 119.7(3) .
C22 C21 C26 120.5(2) .
C22 C21 N1 119.1(2) .
C26 C21 N1 120.5(2) .
C23 C22 C21 118.2(2) .
C23 C22 C41 118.4(2) .
C21 C22 C41 123.3(2) .
C24 C23 C22 121.4(2) .
C23 C24 C25 120.2(2) .
C24 C25 C26 121.2(2) .
C25 C26 C21 118.5(2) .
C25 C26 C31 118.5(2) .
C21 C26 C31 123.0(2) .
C36 C31 C32 119.9(2) .
C36 C31 C26 120.3(2) .
C32 C31 C26 119.6(3) .
C33 C32 C31 119.2(3) .
C34 C33 O2 114.5(3) .
C34 C33 C32 121.0(3) .
O2 C33 C32 124.5(3) .
C33 O2 C331 117.8(3) .
C33 C34 C35 119.5(3) .
O3 C35 C34 116.1(3) .
O3 C35 C36 123.3(3) .
C34 C35 C36 120.6(3) .
C35 O3 C351 117.7(2) .
C31 C36 C35 119.7(3) .
C42 C41 C46 118.9(2) .
C42 C41 C22 118.3(2) .
C46 C41 C22 122.7(2) .
C43 C42 C41 121.2(2) .
O4 C43 C42 125.0(2) .
O4 C43 C44 115.1(2) .
C42 C43 C44 119.9(2) .
C43 O4 C431 117.0(2) .
C45 C44 C43 119.2(3) .
O5 C45 C44 115.1(2) .
O5 C45 C46 123.5(2) .
C44 C45 C46 121.3(2) .
C45 O5 C451 118.2(2) .
C45 C46 C41 119.5(2) .
C83 C81 C82 119.8(4) .
C83 C82 C81 120.0(4) 2_556
C82 C83 C81 120.2(4) 2_556
C92 C91 C96 119.6(5) .
C93 C92 C91 119.9(5) .
C94 C93 C92 122.0(5) .
C93 C94 C95 117.5(5) .
C96 C95 C94 121.0(5) .
C91 C96 C95 119.9(5) .

loop_
_geom_bond_atom_site_label_1
_geom_bond_atom_site_label_2
_geom_bond_distance
_geom_bond_site_symmetry_2
Ni1 N1 1.897(2) .
Ni1 O1 1.9051(15) .
Ni1 N2 1.912(2) .
Ni1 C1 1.936(2) .
N1 C10 1.307(3) .
N1 C21 1.446(3) .
N2 C55 1.330(3) .
N2 C51 1.339(3) .
C51 C52 1.381(4) .
C52 C53 1.352(5) .
C53 C54 1.350(5) .
C54 C55 1.378(4) .
O1 C12 1.295(2) .
C10 C11 1.423(3) .
C11 C12 1.407(3) .
C11 C16 1.406(3) .
C12 C13 1.434(3) .
C13 C14 1.367(3) .
C13 C61 1.481(3) .
C14 C15 1.388(3) .
C15 C16 1.358(3) .
C61 C74 1.409(3) .
C61 C62 1.412(3) .
C62 C67 1.429(3) .
C62 C63 1.423(3) .
C63 C64 1.351(3) .
C64 C65 1.405(4) .
C65 C66 1.348(4) .
C66 C67 1.418(4) .
C67 C68 1.388(4) .
C68 C69 1.374(4) .
C69 C70 1.430(4) .
C69 C74 1.441(4) .
C70 C71 1.329(4) .
C71 C72 1.407(5) .
C72 C73 1.359(4) .
C73 C74 1.413(4) .
C21 C22 1.409(3) .
C21 C26 1.412(3) .
C22 C23 1.394(3) .
C22 C41 1.485(3) .
C23 C24 1.372(3) .
C24 C25 1.373(3) .
C25 C26 1.393(3) .
C26 C31 1.489(3) .
C31 C36 1.382(3) .
C31 C32 1.395(3) .
C32 C33 1.381(4) .
C33 C34 1.374(4) .
C33 O2 1.373(3) .
O2 C331 1.397(3) .
C34 C35 1.376(4) .
C35 O3 1.366(3) .
C35 C36 1.385(3) .
O3 C351 1.420(3) .
C41 C42 1.385(3) .
C41 C46 1.397(3) .
C42 C43 1.379(3) .
C43 O4 1.369(3) .
C43 C44 1.391(3) .
O4 C431 1.431(3) .
C44 C45 1.376(3) .
C45 O5 1.376(3) .
C45 C46 1.385(3) .
O5 C451 1.415(3) .
C81 C83 1.353(5) .
C81 C82 1.365(5) .
C82 C83 1.358(5) 2_556
C83 C82 1.358(5) 2_556
C91 C92 1.348(5) .
C91 C96 1.352(5) .
C92 C93 1.353(5) .
C93 C94 1.338(5) .
C94 C95 1.376(5) .
C95 C96 1.352(5) .

loop_
_geom_torsion_atom_site_label_1
_geom_torsion_atom_site_label_2
_geom_torsion_atom_site_label_3
_geom_torsion_atom_site_label_4
_geom_torsion
_geom_torsion_site_symmetry_4
O1 Ni1 N1 C10 9.08(19) .
N2 Ni1 N1 C10 72.2(10) .
C1 Ni1 N1 C10 -162.8(2) .
O1 Ni1 N1 C21 -170.17(17) .
N2 Ni1 N1 C21 -107.1(9) .
C1 Ni1 N1 C21 17.93(19) .
N1 Ni1 N2 C55 63.6(10) .
O1 Ni1 N2 C55 127.1(2) .
C1 Ni1 N2 C55 -61.6(2) .
N1 Ni1 N2 C51 -110.8(9) .
O1 Ni1 N2 C51 -47.3(2) .
C1 Ni1 N2 C51 124.0(2) .
C55 N2 C51 C52 0.2(4) .
Ni1 N2 C51 C52 175.0(2) .
N2 C51 C52 C53 -0.7(5) .
C51 C52 C53 C54 0.8(6) .
C52 C53 C54 C55 -0.4(6) .
C51 N2 C55 C54 0.2(4) .
Ni1 N2 C55 C54 -174.4(3) .
C53 C54 C55 N2 -0.1(6) .
N1 Ni1 O1 C12 -14.3(2) .
N2 Ni1 O1 C12 170.8(2) .
C1 Ni1 O1 C12 118.8(5) .
C21 N1 C10 C11 176.9(2) .
Ni1 N1 C10 C11 -2.5(3) .
N1 C10 C11 C12 -4.1(4) .
N1 C10 C11 C16 178.2(2) .
Ni1 O1 C12 C11 12.0(3) .
Ni1 O1 C12 C13 -167.74(16) .
C16 C11 C12 O1 176.9(2) .
C10 C11 C12 O1 -0.8(4) .
C16 C11 C12 C13 -3.4(4) .
C10 C11 C12 C13 178.9(2) .
O1 C12 C13 C14 -177.7(2) .
C11 C12 C13 C14 2.6(4) .
O1 C12 C13 C61 2.4(4) .
C11 C12 C13 C61 -177.4(2) .
C12 C13 C14 C15 -0.5(4) .
C61 C13 C14 C15 179.4(3) .
C13 C14 C15 C16 -0.7(5) .
C14 C15 C16 C11 -0.1(4) .
C12 C11 C16 C15 2.2(4) .
C10 C11 C16 C15 180.0(2) .
C14 C13 C61 C74 76.1(3) .
C12 C13 C61 C74 -104.0(3) .
C14 C13 C61 C62 -103.3(3) .
C12 C13 C61 C62 76.6(3) .
C74 C61 C62 C67 0.9(4) .
C13 C61 C62 C67 -179.7(2) .
C74 C61 C62 C63 -179.4(2) .
C13 C61 C62 C63 0.1(4) .
C61 C62 C63 C64 -179.8(2) .
C67 C62 C63 C64 -0.1(4) .
C62 C63 C64 C65 1.0(5) .
C63 C64 C65 C66 -1.6(5) .
C64 C65 C66 C67 1.4(6) .
C65 C66 C67 C68 -179.8(3) .
C65 C66 C67 C62 -0.5(5) .
C61 C62 C67 C68 -1.0(4) .
C63 C62 C67 C68 179.2(3) .
C61 C62 C67 C66 179.6(2) .
C63 C62 C67 C66 -0.1(4) .
C66 C67 C68 C69 179.6(3) .
C62 C67 C68 C69 0.3(4) .
C67 C68 C69 C70 179.3(3) .
C67 C68 C69 C74 0.6(5) .
C68 C69 C70 C71 -177.8(4) .
C74 C69 C70 C71 0.9(5) .
C69 C70 C71 C72 -0.4(6) .
C70 C71 C72 C73 -0.3(7) .
C71 C72 C73 C74 0.5(6) .
C72 C73 C74 C61 178.8(3) .
C72 C73 C74 C69 0.1(4) .
C62 C61 C74 C73 -178.7(2) .
C13 C61 C74 C73 1.9(4) .
C62 C61 C74 C69 -0.1(4) .
C13 C61 C74 C69 -179.5(2) .
C68 C69 C74 C73 178.0(3) .
C70 C69 C74 C73 -0.8(4) .
C68 C69 C74 C61 -0.7(4) .
C70 C69 C74 C61 -179.5(3) .
C10 N1 C21 C22 -113.6(2) .
Ni1 N1 C21 C22 65.7(3) .
C10 N1 C21 C26 65.1(3) .
Ni1 N1 C21 C26 -115.6(2) .
C26 C21 C22 C23 -1.1(4) .
N1 C21 C22 C23 177.6(2) .
C26 C21 C22 C41 179.0(2) .
N1 C21 C22 C41 -2.3(3) .
C21 C22 C23 C24 0.7(4) .
C41 C22 C23 C24 -179.3(2) .
C22 C23 C24 C25 -0.1(4) .
C23 C24 C25 C26 -0.2(4) .
C24 C25 C26 C21 -0.1(4) .
C24 C25 C26 C31 178.0(3) .
C22 C21 C26 C25 0.8(4) .
N1 C21 C26 C25 -177.9(2) .
C22 C21 C26 C31 -177.3(2) .
N1 C21 C26 C31 4.0(4) .
C25 C26 C31 C36 -132.1(3) .
C21 C26 C31 C36 45.9(3) .
C25 C26 C31 C32 44.2(3) .
C21 C26 C31 C32 -137.8(3) .
C36 C31 C32 C33 0.7(4) .
C26 C31 C32 C33 -175.6(2) .
C31 C32 C33 C34 -0.2(4) .
C31 C32 C33 O2 179.3(2) .
C34 C33 O2 C331 -167.2(3) .
C32 C33 O2 C331 13.3(4) .
O2 C33 C34 C35 -179.9(2) .
C32 C33 C34 C35 -0.4(4) .
C33 C34 C35 O3 -179.4(2) .
C33 C34 C35 C36 0.4(4) .
C34 C35 O3 C351 177.5(3) .
C36 C35 O3 C351 -2.3(4) .
C32 C31 C36 C35 -0.7(4) .
C26 C31 C36 C35 175.6(2) .
O3 C35 C36 C31 179.9(2) .
C34 C35 C36 C31 0.1(4) .
C23 C22 C41 C42 43.5(3) .
C21 C22 C41 C42 -136.5(2) .
C23 C22 C41 C46 -133.6(2) .
C21 C22 C41 C46 46.4(3) .
C46 C41 C42 C43 0.2(3) .
C22 C41 C42 C43 -177.0(2) .
C41 C42 C43 O4 178.6(2) .
C41 C42 C43 C44 -0.9(4) .
C42 C43 O4 C431 0.4(3) .
C44 C43 O4 C431 179.9(2) .
O4 C43 C44 C45 -179.1(2) .
C42 C43 C44 C45 0.5(4) .
C43 C44 C45 O5 179.7(2) .
C43 C44 C45 C46 0.6(4) .
C44 C45 O5 C451 172.3(2) .
C46 C45 O5 C451 -8.6(4) .
O5 C45 C46 C41 179.6(2) .
C44 C45 C46 C41 -1.3(4) .
C42 C41 C46 C45 0.9(3) .
C22 C41 C46 C45 178.0(2) .
C83 C81 C82 C83 0.6(7) 2_556
C82 C81 C83 C82 -0.6(7) 2_556
C96 C91 C92 C93 1.5(7) .
C91 C92 C93 C94 -0.2(7) .
C92 C93 C94 C95 0.0(7) .
C93 C94 C95 C96 -1.2(7) .
C92 C91 C96 C95 -2.6(8) .
C94 C95 C96 C91 2.5(8) .
